data_4104587
loop_
_publ_author_name
'Meghan A. Dureen'
'Douglas W. Stephan'

_publ_section_title
;
 Terminal Alkyne Activation by Frustrated and Classical Lewis
 Acid/Phosphine Pairs
;
_journal_name_full 'Journal of the American Chemical Society'
_journal_page_first 8396
_journal_page_last 8397
_journal_paper_doi 10.1021/ja903650w
_journal_volume 131
_journal_year 2009
_chemical_formula_sum 'C41 H34.25 Al Cl0.5 F15 P'
_chemical_formula_weight 887.61
_chemical_name_common '[tBu3PH][PhCCAl(C6F5)3]'
_space_group_IT_number 14
_symmetry_cell_setting monoclinic
_symmetry_space_group_name_Hall '-P 2ybc'
_symmetry_space_group_name_H-M 'P 1 21/c 1'
_atom_sites_solution_hydrogens geom
_atom_sites_solution_primary direct
_atom_sites_solution_secondary difmap
_audit_creation_method SHELXL-97
_cell_angle_alpha 90.00
_cell_angle_beta 100.5490(10)
_cell_angle_gamma 90.00
_cell_formula_units_Z 4
_cell_length_a 12.5867(4)
_cell_length_b 16.6533(5)
_cell_length_c 19.4595(6)
_cell_measurement_reflns_used 9936
_cell_measurement_temperature 296(2)
_cell_measurement_theta_max 27.29
_cell_measurement_theta_min 2.44
_cell_volume 4010.0(2)
_computing_cell_refinement 'Bruker SAINT'
_computing_data_collection 'Bruker APEX2'
_computing_data_reduction 'Bruker SAINT'
_computing_molecular_graphics 'Bruker SHELXTL'
_computing_publication_material 'Bruker SHELXTL'
_computing_structure_refinement 'SHELXL-97 (Sheldrick, 1997)'
_computing_structure_solution 'SHELXS-97 (Sheldrick, 1990)'
_diffrn_ambient_temperature 150(2)
_diffrn_measured_fraction_theta_full 0.998
_diffrn_measured_fraction_theta_max 0.998
_diffrn_measurement_device_type 'Bruker APEX-II CCD'
_diffrn_measurement_method '\f and \w scans'
_diffrn_radiation_monochromator graphite
_diffrn_radiation_source 'fine-focus sealed tube'
_diffrn_radiation_type MoK\a
_diffrn_radiation_wavelength 0.71073
_diffrn_reflns_av_R_equivalents 0.0324
_diffrn_reflns_av_sigmaI/netI 0.0359
_diffrn_reflns_limit_h_max 16
_diffrn_reflns_limit_h_min -12
_diffrn_reflns_limit_k_max 21
_diffrn_reflns_limit_k_min -19
_diffrn_reflns_limit_l_max 25
_diffrn_reflns_limit_l_min -24
_diffrn_reflns_number 35412
_diffrn_reflns_theta_full 27.51
_diffrn_reflns_theta_max 27.51
_diffrn_reflns_theta_min 2.05
_diffrn_standards_number 0
_exptl_absorpt_coefficient_mu 0.224
_exptl_absorpt_correction_T_max 0.7456
_exptl_absorpt_correction_T_min 0.67116
_exptl_absorpt_correction_type multi-scan
_exptl_absorpt_process_details SADABS
_exptl_crystal_colour colourless
_exptl_crystal_density_diffrn 1.470
_exptl_crystal_description block
_exptl_crystal_F_000 1807
_exptl_crystal_size_max 0.60
_exptl_crystal_size_mid 0.40
_exptl_crystal_size_min 0.30
_refine_diff_density_max 0.415
_refine_diff_density_min -0.314
_refine_diff_density_rms 0.048
_refine_ls_extinction_method none
_refine_ls_goodness_of_fit_ref 1.034
_refine_ls_hydrogen_treatment mixed
_refine_ls_matrix_type full
_refine_ls_number_parameters 554
_refine_ls_number_reflns 9205
_refine_ls_number_restraints 0
_refine_ls_restrained_S_all 1.034
_refine_ls_R_factor_all 0.0645
_refine_ls_R_factor_gt 0.0406
_refine_ls_shift/su_max 0.003
_refine_ls_shift/su_mean 0.000
_refine_ls_structure_factor_coef Fsqd
_refine_ls_weighting_details 'calc w=1/[\s^2^(Fo^2^)+(0.0482P)^2^+1.5014P] where P=(Fo^2^+2Fc^2^)/3'
_refine_ls_weighting_scheme calc
_refine_ls_wR_factor_gt 0.0970
_refine_ls_wR_factor_ref 0.1079
_reflns_number_gt 6676
_reflns_number_total 9205
_reflns_threshold_expression >2sigma(I)
_cod_data_source_file ja903650w_si_002_2.cif
_cod_data_source_block '[tBu3PH][PhC=CAl(C6F5)3].0.5(C6H5Cl)'
_cod_original_formula_sum 'C41 H34.25 Al Cl0.50 F15 P'
_cod_database_code 4104587

loop_
_symmetry_equiv_pos_as_xyz
'x, y, z'
'-x, y+1/2, -z+1/2'
'-x, -y, -z'
'x, -y-1/2, z-1/2'

loop_
_atom_site_label
_atom_site_type_symbol
_atom_site_fract_x
_atom_site_fract_y
_atom_site_fract_z
_atom_site_U_iso_or_equiv
_atom_site_adp_type
_atom_site_occupancy
_atom_site_symmetry_multiplicity
_atom_site_calc_flag
_atom_site_refinement_flags
P1 P 0.35542(4) 0.70930(3) 0.12809(2) 0.02768(12) Uani 1 1 d .
Al1 Al 0.24319(4) 0.27232(3) 0.08309(3) 0.02272(12) Uani 1 1 d .
F10 F 0.01642(8) 0.19883(7) 0.06493(6) 0.0376(3) Uani 1 1 d .
F6 F 0.36758(8) 0.11993(7) 0.17369(6) 0.0371(3) Uani 1 1 d .
F14 F 0.07265(9) 0.17760(7) -0.18128(5) 0.0395(3) Uani 1 1 d .
F15 F 0.12766(9) 0.15027(6) -0.04423(5) 0.0351(3) Uani 1 1 d .
F5 F 0.02449(8) 0.37198(7) 0.01860(5) 0.0362(3) Uani 1 1 d .
F13 F 0.12532(10) 0.31705(7) -0.23690(5) 0.0422(3) Uani 1 1 d .
F12 F 0.23624(10) 0.43199(7) -0.15320(6) 0.0409(3) Uani 1 1 d .
F11 F 0.28417(9) 0.40928(6) -0.01442(6) 0.0377(3) Uani 1 1 d .
F3 F -0.00482(10) 0.54291(7) 0.20452(6) 0.0466(3) Uani 1 1 d .
F7 F 0.28803(10) -0.01653(7) 0.21388(6) 0.0457(3) Uani 1 1 d .
F1 F 0.27440(9) 0.35458(7) 0.23101(6) 0.0431(3) Uani 1 1 d .
F4 F -0.07964(9) 0.48817(8) 0.07234(6) 0.0460(3) Uani 1 1 d .
F2 F 0.17214(10) 0.47486(8) 0.28269(6) 0.0470(3) Uani 1 1 d .
F9 F -0.06210(9) 0.05973(8) 0.10351(7) 0.0509(3) Uani 1 1 d .
C46 C 0.15555(14) 0.22223(10) -0.06814(9) 0.0237(4) Uani 1 1 d .
C24 C 0.04515(15) 0.48200(11) 0.17837(10) 0.0305(4) Uani 1 1 d .
C21 C 0.15605(13) 0.35794(10) 0.12187(9) 0.0237(4) Uani 1 1 d .
F8 F 0.07374(11) -0.04961(7) 0.17845(7) 0.0515(3) Uani 1 1 d .
C41 C 0.20839(13) 0.27902(10) -0.02226(9) 0.0236(4) Uani 1 1 d .
C31 C 0.19542(14) 0.16609(10) 0.11656(8) 0.0237(4) Uani 1 1 d .
C45 C 0.12641(14) 0.23411(11) -0.13911(9) 0.0268(4) Uani 1 1 d .
C36 C 0.08726(14) 0.14570(11) 0.10173(9) 0.0270(4) Uani 1 1 d .
C26 C 0.06470(14) 0.39470(11) 0.08510(9) 0.0252(4) Uani 1 1 d .
C42 C 0.23185(14) 0.34876(11) -0.05444(9) 0.0257(4) Uani 1 1 d .
C43 C 0.20663(14) 0.36344(11) -0.12511(10) 0.0282(4) Uani 1 1 d .
C13 C 0.39827(15) 0.28759(12) 0.11256(9) 0.0308(4) Uani 1 1 d .
C25 C 0.00883(14) 0.45495(11) 0.11127(10) 0.0300(4) Uani 1 1 d .
C44 C 0.15221(15) 0.30535(12) -0.16763(9) 0.0286(4) Uani 1 1 d .
C32 C 0.25930(14) 0.10830(11) 0.15487(9) 0.0265(4) Uani 1 1 d .
C14 C 0.49546(15) 0.28779(12) 0.12943(9) 0.0304(4) Uani 1 1 d .
C15 C 0.61117(14) 0.28216(13) 0.15055(9) 0.0316(4) Uani 1 1 d .
C23 C 0.13492(15) 0.44727(12) 0.21782(9) 0.0308(4) Uani 1 1 d .
C33 C 0.22059(16) 0.03699(11) 0.17597(9) 0.0316(4) Uani 1 1 d .
C35 C 0.04420(15) 0.07537(12) 0.12089(10) 0.0326(4) Uani 1 1 d .
C34 C 0.11279(17) 0.01998(11) 0.15870(10) 0.0343(4) Uani 1 1 d .
C22 C 0.18642(14) 0.38647(11) 0.18904(9) 0.0270(4) Uani 1 1 d .
C9 C 0.47868(14) 0.77045(12) 0.13106(10) 0.0314(4) Uani 1 1 d .
C10 C 0.46773(17) 0.84913(13) 0.17079(12) 0.0411(5) Uani 1 1 d .
H10A H 0.5318 0.8809 0.1724 0.062 Uiso 1 1 calc R
H10B H 0.4584 0.8369 0.2175 0.062 Uiso 1 1 calc R
H10C H 0.4062 0.8786 0.1472 0.062 Uiso 1 1 calc R
C1 C 0.3759(2) 0.59949(14) 0.11688(12) 0.0511(6) Uani 1 1 d .
C5 C 0.23285(16) 0.75127(17) 0.07130(11) 0.0511(7) Uani 1 1 d .
C19 C 0.78718(18) 0.3418(2) 0.18471(13) 0.0648(8) Uani 1 1 d .
H19A H 0.8302 0.3873 0.1936 0.078 Uiso 1 1 calc R
C20 C 0.67638(16) 0.34999(15) 0.16401(11) 0.0451(6) Uani 1 1 d .
H20A H 0.6455 0.4009 0.1591 0.054 Uiso 1 1 calc R
C16 C 0.65957(18) 0.20683(15) 0.15871(11) 0.0443(5) Uani 1 1 d .
H16A H 0.6171 0.1610 0.1503 0.053 Uiso 1 1 calc R
C18 C 0.83382(19) 0.2676(2) 0.19221(12) 0.0687(9) Uani 1 1 d .
H18A H 0.9083 0.2629 0.2060 0.082 Uiso 1 1 calc R
C8 C 0.22593(18) 0.72298(19) -0.00468(11) 0.0602(8) Uani 1 1 d .
H8A H 0.1623 0.7450 -0.0332 0.090 Uiso 1 1 calc R
H8B H 0.2224 0.6654 -0.0064 0.090 Uiso 1 1 calc R
H8C H 0.2888 0.7408 -0.0218 0.090 Uiso 1 1 calc R
C4 C 0.4344(2) 0.58158(15) 0.05607(13) 0.0562(6) Uani 1 1 d .
H4A H 0.4435 0.5246 0.0522 0.084 Uiso 1 1 calc R
H4B H 0.5039 0.6071 0.0645 0.084 Uiso 1 1 calc R
H4C H 0.3923 0.6018 0.0134 0.084 Uiso 1 1 calc R
C17 C 0.7708(2) 0.1994(2) 0.17935(13) 0.0618(8) Uani 1 1 d .
H17A H 0.8026 0.1489 0.1845 0.074 Uiso 1 1 calc R
C12 C 0.57538(17) 0.72620(16) 0.17390(15) 0.0627(8) Uani 1 1 d .
H12A H 0.6395 0.7578 0.1755 0.094 Uiso 1 1 calc R
H12B H 0.5843 0.6753 0.1525 0.094 Uiso 1 1 calc R
H12C H 0.5628 0.7177 0.2206 0.094 Uiso 1 1 calc R
C11 C 0.5004(2) 0.78737(15) 0.05752(13) 0.0542(7) Uani 1 1 d .
H11A H 0.5649 0.8190 0.0608 0.081 Uiso 1 1 calc R
H11B H 0.4404 0.8162 0.0312 0.081 Uiso 1 1 calc R
H11C H 0.5096 0.7375 0.0345 0.081 Uiso 1 1 calc R
C7 C 0.2342(2) 0.8439(2) 0.07349(15) 0.0809(10) Uani 1 1 d .
H7A H 0.1704 0.8643 0.0439 0.121 Uiso 1 1 calc R
H7B H 0.2971 0.8634 0.0573 0.121 Uiso 1 1 calc R
H7C H 0.2358 0.8617 0.1206 0.121 Uiso 1 1 calc R
C3 C 0.4388(3) 0.56567(17) 0.18604(15) 0.0983(13) Uani 1 1 d .
H3A H 0.4500 0.5091 0.1811 0.147 Uiso 1 1 calc R
H3B H 0.3983 0.5746 0.2226 0.147 Uiso 1 1 calc R
H3C H 0.5075 0.5922 0.1976 0.147 Uiso 1 1 calc R
C6 C 0.13223(18) 0.7244(3) 0.09923(14) 0.0965(14) Uani 1 1 d .
H6A H 0.0688 0.7458 0.0700 0.145 Uiso 1 1 calc R
H6B H 0.1364 0.7438 0.1461 0.145 Uiso 1 1 calc R
H6C H 0.1285 0.6669 0.0991 0.145 Uiso 1 1 calc R
C2 C 0.2658(3) 0.5559(2) 0.10290(17) 0.0952(12) Uani 1 1 d .
H2A H 0.2771 0.4995 0.0974 0.143 Uiso 1 1 calc R
H2B H 0.2223 0.5768 0.0610 0.143 Uiso 1 1 calc R
H2C H 0.2295 0.5644 0.1416 0.143 Uiso 1 1 calc R
Cl1 Cl 0.33525(19) 0.4919(2) 0.4317(2) 0.0802(12) Uani 0.50 1 d P
C105 C 0.3395(17) 0.4869(11) 0.4279(14) 0.149(10) Uani 0.50 1 d P
C104 C 0.4610(3) 0.47405(16) 0.54795(15) 0.0639(8) Uani 1 1 d .
C103 C 0.4619(4) 0.5028(3) 0.4816(3) 0.0501(12) Uani 0.50 1 d P
C102 C 0.3505(4) 0.4615(3) 0.5054(2) 0.0462(11) Uani 0.50 1 d P
C101 C 0.4272(10) 0.5113(5) 0.4087(4) 0.099(4) Uani 0.50 1 d P
H1 H 0.3368(15) 0.7165(11) 0.1884(10) 0.032(5) Uiso 1 1 d .

loop_
_atom_site_aniso_label
_atom_site_aniso_U_11
_atom_site_aniso_U_22
_atom_site_aniso_U_33
_atom_site_aniso_U_23
_atom_site_aniso_U_13
_atom_site_aniso_U_12
P1 0.0223(2) 0.0408(3) 0.0199(2) -0.0033(2) 0.00373(18) -0.0081(2)
Al1 0.0209(3) 0.0253(3) 0.0211(3) -0.0004(2) 0.0014(2) -0.0002(2)
F10 0.0252(5) 0.0392(7) 0.0456(7) 0.0136(5) -0.0008(5) 0.0043(5)
F6 0.0294(6) 0.0358(6) 0.0410(6) -0.0011(5) -0.0072(5) 0.0073(5)
F14 0.0479(7) 0.0411(7) 0.0276(6) -0.0101(5) 0.0018(5) -0.0094(5)
F15 0.0488(7) 0.0260(6) 0.0293(6) 0.0017(4) 0.0041(5) -0.0091(5)
F5 0.0307(6) 0.0473(7) 0.0268(6) -0.0052(5) -0.0048(5) 0.0057(5)
F13 0.0563(7) 0.0511(7) 0.0195(5) 0.0052(5) 0.0075(5) 0.0014(6)
F12 0.0505(7) 0.0343(6) 0.0406(6) 0.0116(5) 0.0157(5) -0.0059(5)
F11 0.0441(7) 0.0312(6) 0.0365(6) -0.0037(5) 0.0042(5) -0.0130(5)
F3 0.0547(8) 0.0399(7) 0.0472(7) -0.0060(6) 0.0144(6) 0.0174(6)
F7 0.0599(8) 0.0290(6) 0.0449(7) 0.0088(5) 0.0012(6) 0.0170(5)
F1 0.0423(7) 0.0540(8) 0.0278(6) -0.0026(5) -0.0077(5) 0.0182(6)
F4 0.0365(6) 0.0537(8) 0.0452(7) 0.0040(6) 0.0010(5) 0.0215(6)
F2 0.0568(8) 0.0508(8) 0.0306(6) -0.0152(5) 0.0008(6) 0.0063(6)
F9 0.0325(6) 0.0490(8) 0.0715(9) 0.0099(7) 0.0102(6) -0.0104(6)
C46 0.0242(8) 0.0239(9) 0.0241(9) 0.0019(7) 0.0071(7) 0.0000(7)
C24 0.0351(10) 0.0230(9) 0.0359(10) 0.0001(8) 0.0133(8) 0.0044(8)
C21 0.0245(8) 0.0210(9) 0.0258(9) 0.0020(7) 0.0049(7) -0.0022(7)
F8 0.0652(9) 0.0286(7) 0.0639(8) 0.0117(6) 0.0204(7) -0.0052(6)
C41 0.0203(8) 0.0271(9) 0.0237(8) -0.0001(7) 0.0051(7) 0.0017(7)
C31 0.0271(9) 0.0250(9) 0.0186(8) -0.0014(7) 0.0032(7) 0.0031(7)
C45 0.0241(9) 0.0311(10) 0.0253(9) -0.0066(8) 0.0052(7) -0.0006(7)
C36 0.0275(9) 0.0291(10) 0.0241(9) 0.0051(8) 0.0037(7) 0.0047(7)
C26 0.0238(8) 0.0283(10) 0.0224(9) 0.0010(7) 0.0016(7) -0.0024(7)
C42 0.0228(8) 0.0274(9) 0.0271(9) -0.0037(8) 0.0052(7) -0.0015(7)
C43 0.0296(9) 0.0251(10) 0.0322(10) 0.0054(8) 0.0120(8) 0.0009(7)
C13 0.0288(10) 0.0383(11) 0.0250(9) -0.0038(8) 0.0040(8) -0.0021(8)
C25 0.0241(9) 0.0316(10) 0.0337(10) 0.0072(8) 0.0040(8) 0.0047(8)
C44 0.0308(9) 0.0375(11) 0.0189(8) 0.0028(8) 0.0083(7) 0.0049(8)
C32 0.0284(9) 0.0265(10) 0.0237(9) -0.0050(7) 0.0021(7) 0.0048(7)
C14 0.0276(9) 0.0398(11) 0.0243(9) -0.0060(8) 0.0058(7) -0.0043(8)
C15 0.0224(9) 0.0512(13) 0.0217(9) -0.0086(8) 0.0050(7) -0.0031(8)
C23 0.0369(10) 0.0319(10) 0.0236(9) -0.0039(8) 0.0056(8) -0.0027(8)
C33 0.0442(11) 0.0240(10) 0.0259(9) 0.0019(8) 0.0044(8) 0.0124(8)
C35 0.0292(10) 0.0346(11) 0.0350(10) 0.0007(8) 0.0083(8) -0.0038(8)
C34 0.0482(12) 0.0226(10) 0.0349(10) 0.0028(8) 0.0150(9) -0.0016(8)
C22 0.0256(9) 0.0286(10) 0.0252(9) 0.0032(7) 0.0007(7) 0.0021(7)
C9 0.0210(9) 0.0328(10) 0.0410(11) -0.0093(9) 0.0078(8) -0.0062(7)
C10 0.0422(12) 0.0361(12) 0.0456(12) -0.0126(10) 0.0094(10) -0.0051(9)
C1 0.0792(17) 0.0366(13) 0.0371(12) -0.0039(10) 0.0098(12) -0.0202(11)
C5 0.0212(10) 0.097(2) 0.0323(11) -0.0185(12) -0.0019(8) 0.0100(11)
C19 0.0296(12) 0.113(2) 0.0535(15) -0.0453(16) 0.0127(11) -0.0260(14)
C20 0.0321(11) 0.0601(15) 0.0454(12) -0.0254(11) 0.0130(9) -0.0103(10)
C16 0.0397(12) 0.0580(15) 0.0367(11) 0.0033(10) 0.0112(9) 0.0057(10)
C18 0.0232(11) 0.147(3) 0.0346(13) -0.0187(16) 0.0015(9) 0.0075(16)
C8 0.0356(12) 0.112(2) 0.0288(11) -0.0126(13) -0.0052(9) 0.0188(13)
C4 0.0680(16) 0.0385(13) 0.0611(16) -0.0179(12) 0.0091(13) -0.0031(11)
C17 0.0447(14) 0.099(2) 0.0425(13) 0.0099(14) 0.0106(11) 0.0283(15)
C12 0.0248(11) 0.0639(17) 0.090(2) -0.0370(15) -0.0149(11) 0.0082(10)
C11 0.0618(15) 0.0525(15) 0.0587(15) -0.0178(12) 0.0382(13) -0.0262(12)
C7 0.0656(18) 0.102(2) 0.0634(18) -0.0187(16) -0.0185(14) 0.0558(17)
C3 0.190(4) 0.0375(16) 0.0568(18) 0.0092(13) -0.006(2) 0.0072(19)
C6 0.0222(11) 0.217(4) 0.0526(16) -0.061(2) 0.0130(11) -0.0162(17)
C2 0.135(3) 0.081(2) 0.078(2) -0.0256(17) 0.045(2) -0.079(2)
Cl1 0.0434(10) 0.0675(19) 0.128(3) -0.0109(18) 0.0120(14) -0.0058(11)
C105 0.205(17) 0.070(10) 0.15(2) -0.036(10) -0.029(12) 0.087(9)
C104 0.094(2) 0.0506(16) 0.0535(16) 0.0098(13) 0.0299(16) 0.0238(15)
C103 0.053(3) 0.031(2) 0.072(4) 0.000(2) 0.025(3) 0.002(2)
C102 0.050(3) 0.048(3) 0.039(2) -0.006(2) 0.002(2) 0.004(2)
C101 0.214(12) 0.055(4) 0.043(3) 0.025(3) 0.063(6) 0.061(6)

loop_
_atom_type_symbol
_atom_type_description
_atom_type_scat_dispersion_real
_atom_type_scat_dispersion_imag
_atom_type_scat_source
C C 0.0033 0.0016 'International Tables Vol C Tables 4.2.6.8 and 6.1.1.4'
H H 0.0000 0.0000 'International Tables Vol C Tables 4.2.6.8 and 6.1.1.4'
F F 0.0171 0.0103 'International Tables Vol C Tables 4.2.6.8 and 6.1.1.4'
Al Al 0.0645 0.0514 'International Tables Vol C Tables 4.2.6.8 and 6.1.1.4'
P P 0.1023 0.0942 'International Tables Vol C Tables 4.2.6.8 and 6.1.1.4'
Cl Cl 0.1484 0.1585 'International Tables Vol C Tables 4.2.6.8 and 6.1.1.4'

loop_
_geom_angle_atom_site_label_1
_geom_angle_atom_site_label_2
_geom_angle_atom_site_label_3
_geom_angle
_geom_angle_site_symmetry_1
_geom_angle_site_symmetry_3
C9 P1 C5 114.29(11) . .
C9 P1 C1 114.27(10) . .
C5 P1 C1 114.57(11) . .
C13 Al1 C31 111.21(8) . .
C13 Al1 C41 108.12(7) . .
C31 Al1 C41 110.77(7) . .
C13 Al1 C21 112.33(8) . .
C31 Al1 C21 106.47(7) . .
C41 Al1 C21 107.91(7) . .
F15 C46 C45 115.68(15) . .
F15 C46 C41 120.45(15) . .
C45 C46 C41 123.86(16) . .
F3 C24 C23 120.10(17) . .
F3 C24 C25 120.62(17) . .
C23 C24 C25 119.26(17) . .
C22 C21 C26 113.50(16) . .
C22 C21 Al1 121.39(13) . .
C26 C21 Al1 125.08(13) . .
C42 C41 C46 113.62(15) . .
C42 C41 Al1 118.92(13) . .
C46 C41 Al1 127.32(13) . .
C36 C31 C32 113.29(16) . .
C36 C31 Al1 119.30(12) . .
C32 C31 Al1 127.41(13) . .
F14 C45 C44 119.14(16) . .
F14 C45 C46 121.51(16) . .
C44 C45 C46 119.34(16) . .
F10 C36 C35 116.39(16) . .
F10 C36 C31 118.37(16) . .
C35 C36 C31 125.24(16) . .
F5 C26 C25 115.51(15) . .
F5 C26 C21 120.08(16) . .
C25 C26 C21 124.40(16) . .
F11 C42 C43 115.95(16) . .
F11 C42 C41 118.94(15) . .
C43 C42 C41 125.11(16) . .
F12 C43 C44 119.83(16) . .
F12 C43 C42 121.73(16) . .
C44 C43 C42 118.43(16) . .
C14 C13 Al1 172.51(18) . .
F4 C25 C26 121.20(17) . .
F4 C25 C24 119.72(17) . .
C26 C25 C24 119.08(16) . .
F13 C44 C43 120.63(17) . .
F13 C44 C45 119.74(17) . .
C43 C44 C45 119.62(16) . .
F6 C32 C33 115.82(15) . .
F6 C32 C31 120.14(16) . .
C33 C32 C31 124.05(17) . .
C13 C14 C15 176.0(2) . .
C16 C15 C20 118.65(19) . .
C16 C15 C14 119.31(18) . .
C20 C15 C14 122.04(19) . .
F2 C23 C24 119.40(17) . .
F2 C23 C22 121.65(16) . .
C24 C23 C22 118.92(16) . .
F7 C33 C34 119.55(17) . .
F7 C33 C32 120.72(17) . .
C34 C33 C32 119.73(16) . .
F9 C35 C36 121.47(17) . .
F9 C35 C34 120.09(17) . .
C36 C35 C34 118.44(17) . .
F8 C34 C33 120.52(17) . .
F8 C34 C35 120.23(18) . .
C33 C34 C35 119.25(17) . .
F1 C22 C23 115.86(15) . .
F1 C22 C21 119.33(16) . .
C23 C22 C21 124.80(16) . .
C11 C9 C12 109.68(19) . .
C11 C9 C10 111.12(18) . .
C12 C9 C10 105.73(16) . .
C11 C9 P1 111.40(14) . .
C12 C9 P1 109.31(16) . .
C10 C9 P1 109.44(13) . .
C4 C1 C3 111.2(2) . .
C4 C1 C2 108.4(2) . .
C3 C1 C2 106.5(2) . .
C4 C1 P1 112.15(16) . .
C3 C1 P1 108.46(17) . .
C2 C1 P1 110.0(2) . .
C6 C5 C8 110.3(2) . .
C6 C5 C7 106.7(2) . .
C8 C5 C7 109.3(2) . .
C6 C5 P1 109.2(2) . .
C8 C5 P1 110.50(15) . .
C7 C5 P1 110.82(16) . .
C18 C19 C20 120.7(2) . .
C19 C20 C15 120.1(2) . .
C17 C16 C15 120.7(2) . .
C19 C18 C17 120.2(2) . .
C18 C17 C16 119.6(3) . .
C101 Cl1 C102 115.4(4) . .
C101 Cl1 C103 53.1(4) . .
C102 Cl1 C103 63.4(3) . .
C101 C105 C102 115.9(16) . .
C101 C105 C103 53.7(9) . .
C102 C105 C103 62.5(9) . .
C103 C104 C103 48.4(4) 3_666 .
C103 C104 C102 120.0(4) 3_666 .
C103 C104 C102 72.3(3) . .
C103 C104 C101 59.8(4) 3_666 3_666
C103 C104 C101 107.3(4) . 3_666
C102 C104 C101 178.8(4) . 3_666
C103 C103 C104 70.8(5) 3_666 3_666
C103 C103 C104 60.8(5) 3_666 .
C104 C103 C104 131.6(4) 3_666 .
C103 C103 C101 137.8(9) 3_666 .
C104 C103 C101 68.8(6) 3_666 .
C104 C103 C101 157.0(7) . .
C103 C103 C102 117.1(7) 3_666 .
C104 C103 C102 168.2(5) 3_666 .
C104 C103 C102 57.0(3) . .
C101 C103 C102 101.3(6) . .
C103 C103 C105 165.8(10) 3_666 .
C104 C103 C105 116.4(10) 3_666 .
C104 C103 C105 110.8(10) . .
C101 C103 C105 47.6(8) . .
C102 C103 C105 53.9(9) . .
C103 C103 Cl1 167.2(7) 3_666 .
C104 C103 Cl1 118.8(4) 3_666 .
C104 C103 Cl1 109.0(4) . .
C101 C103 Cl1 50.2(6) . .
C102 C103 Cl1 52.0(2) . .
C105 C103 Cl1 4.3(8) . .
C104 C102 Cl1 115.2(3) . .
C104 C102 C105 114.2(9) . .
Cl1 C102 C105 4.5(8) . .
C104 C102 C103 50.6(2) . .
Cl1 C102 C103 64.6(3) . .
C105 C102 C103 63.6(8) . .
C105 C101 Cl1 4.9(10) . .
C105 C101 C103 78.6(12) . .
Cl1 C101 C103 76.7(4) . .
C105 C101 C104 130.0(14) . 3_666
Cl1 C101 C104 127.9(5) . 3_666
C103 C101 C104 51.4(5) . 3_666

loop_
_geom_bond_atom_site_label_1
_geom_bond_atom_site_label_2
_geom_bond_distance
_geom_bond_site_symmetry_2
P1 C9 1.8479(18) .
P1 C5 1.862(2) .
P1 C1 1.865(2) .
Al1 C13 1.9478(19) .
Al1 C31 2.0145(18) .
Al1 C41 2.0195(18) .
Al1 C21 2.0270(18) .
F10 C36 1.363(2) .
F6 C32 1.359(2) .
F14 C45 1.347(2) .
F15 C46 1.355(2) .
F5 C26 1.354(2) .
F13 C44 1.343(2) .
F12 C43 1.347(2) .
F11 C42 1.367(2) .
F3 C24 1.342(2) .
F7 C33 1.353(2) .
F1 C22 1.3581(19) .
F4 C25 1.346(2) .
F2 C23 1.344(2) .
F9 C35 1.344(2) .
C46 C45 1.377(2) .
C46 C41 1.384(2) .
C24 C23 1.372(3) .
C24 C25 1.378(3) .
C21 C22 1.377(2) .
C21 C26 1.381(2) .
F8 C34 1.342(2) .
C41 C42 1.377(2) .
C31 C36 1.381(2) .
C31 C32 1.382(2) .
C45 C44 1.374(3) .
C36 C35 1.371(3) .
C26 C25 1.375(3) .
C42 C43 1.375(3) .
C43 C44 1.372(3) .
C13 C14 1.207(2) .
C32 C33 1.375(3) .
C14 C15 1.442(2) .
C15 C16 1.391(3) .
C15 C20 1.393(3) .
C23 C22 1.375(3) .
C33 C34 1.366(3) .
C35 C34 1.380(3) .
C9 C11 1.532(3) .
C9 C12 1.532(3) .
C9 C10 1.540(3) .
C1 C4 1.533(3) .
C1 C3 1.538(4) .
C1 C2 1.543(4) .
C5 C6 1.533(3) .
C5 C8 1.539(3) .
C5 C7 1.543(4) .
C19 C18 1.364(4) .
C19 C20 1.386(3) .
C16 C17 1.390(3) .
C18 C17 1.381(4) .
Cl1 C101 1.355(12) .
Cl1 C102 1.498(6) .
Cl1 C103 1.717(6) .
C105 C101 1.29(2) .
C105 C102 1.55(3) .
C105 C103 1.72(2) .
C104 C103 1.275(6) 3_666
C104 C103 1.380(6) .
C104 C102 1.497(5) .
C104 C101 1.522(13) 3_666
C103 C103 1.092(10) 3_666
C103 C104 1.275(6) 3_666
C103 C101 1.412(10) .
C103 C102 1.700(7) .
C101 C104 1.522(13) 3_666
